data_4123984
loop_
_publ_author_name
'Grey, I.E.'
'Steinfink, H.'

_publ_section_title
;
 Crystal structure and properties of barium nickel sulfide, a
 square-pyramidal nickel(II) compound
;
_journal_name_full 'Journal of the American Chemical Society'
_journal_page_first 5093
_journal_page_last 5095
_journal_volume 92
_journal_year 1970
_chemical_formula_sum 'Ba Ni S2'
_space_group_IT_number 129
_symmetry_space_group_name_Hall '-P 4a 2a'
_symmetry_space_group_name_H-M 'P 4/n m m :2'
_cell_angle_alpha 90
_cell_angle_beta 90
_cell_angle_gamma 90
_cell_formula_units_Z 2
_cell_length_a 4.43
_cell_length_b 4.43
_cell_length_c 8.893
_cell_volume 174.524
_citation_journal_id_ASTM JACSAT
_cod_data_source_file Grey_JACSAT_1970_1360.cif
_cod_data_source_block Ba1Ni1S2
_cod_original_cell_volume 174.5242
_cod_original_formula_sum 'Ba1 Ni1 S2'
_cod_database_code 4123984

loop_
_symmetry_equiv_pos_as_xyz
x,y,z
-y+1/2,x,z
-x+1/2,-y+1/2,z
y,-x+1/2,z
x+1/2,-y,-z
y+1/2,x+1/2,-z
-x,y+1/2,-z
-y,-x,-z
-x,-y,-z
y-1/2,-x,-z
x-1/2,y-1/2,-z
-y,x-1/2,-z
-x-1/2,y,z
-y-1/2,-x-1/2,z
x,-y-1/2,z
y,x,z

loop_
_atom_site_label
_atom_site_type_symbol
_atom_site_fract_x
_atom_site_fract_y
_atom_site_fract_z
_atom_site_occupancy
_atom_site_U_iso_or_equiv
S2 S-2 0.75 0.25 0.5 1 0.0
S1 S-2 0.25 0.25 0.1528 1 0.0
Ba1 Ba+2 0.25 0.25 0.8048 1 0.0
Ni1 Ni+2 0.25 0.25 0.4135 1 0.0
